data_4338849
loop_
_publ_author_name
'Miller, Alexander J. M.'
'Dempsey, Jillian L.'
'Peters, Jonas C.'

_publ_section_title
;
 Long-lived and efficient emission from mononuclear amidophosphine
 complexes of copper.
;
_journal_issue 18
_journal_name_full 'Inorganic chemistry'
_journal_page_first 7244
_journal_page_last 7246
_journal_paper_doi 10.1021/ic7009513
_journal_volume 46
_journal_year 2007
_chemical_formula_sum 'C54 H53 Cu N P3'
_chemical_formula_weight 872.42
_chemical_name_common PNCu(PPh3)2
_chemical_name_systematic
; 
 ? 
;
_space_group_IT_number 14
_symmetry_cell_setting monoclinic
_symmetry_space_group_name_Hall '-P 2ybc'
_symmetry_space_group_name_H-M 'P 1 21/c 1'
_atom_sites_solution_hydrogens geom
_atom_sites_solution_primary direct
_atom_sites_solution_secondary difmap
_audit_creation_method SHELXL-97
_cell_angle_alpha 90.00
_cell_angle_beta 98.135(13)
_cell_angle_gamma 90.00
_cell_formula_units_Z 4
_cell_length_a 10.764(2)
_cell_length_b 18.894(4)
_cell_length_c 22.199(4)
_cell_measurement_reflns_used 5678
_cell_measurement_temperature 100(2)
_cell_measurement_theta_max 34.84
_cell_measurement_theta_min 2.16
_cell_volume 4469.3(15)
_computing_cell_refinement 'Bruker SMART'
_computing_data_collection 'Bruker SMART'
_computing_data_reduction 'Bruker SAINT'
_computing_molecular_graphics 'Bruker SHELXTL'
_computing_publication_material 'Bruker SHELXTL'
_computing_structure_refinement 'SHELXL-97 (Sheldrick, 1997)'
_computing_structure_solution 'SHELXS-97 (Sheldrick, 1990)'
_diffrn_ambient_temperature 100(2)
_diffrn_measured_fraction_theta_full 0.862
_diffrn_measured_fraction_theta_max 0.862
_diffrn_measurement_device_type 'CCD area detector'
_diffrn_measurement_method 'phi and omega scans'
_diffrn_radiation_monochromator graphite
_diffrn_radiation_source 'fine-focus sealed tube'
_diffrn_radiation_type MoK\a
_diffrn_radiation_wavelength 0.71073
_diffrn_reflns_av_R_equivalents 0.0805
_diffrn_reflns_av_sigmaI/netI 0.0814
_diffrn_reflns_limit_h_max 17
_diffrn_reflns_limit_h_min -16
_diffrn_reflns_limit_k_max 24
_diffrn_reflns_limit_k_min -30
_diffrn_reflns_limit_l_max 32
_diffrn_reflns_limit_l_min -36
_diffrn_reflns_number 73459
_diffrn_reflns_theta_full 36.01
_diffrn_reflns_theta_max 36.01
_diffrn_reflns_theta_min 1.85
_exptl_absorpt_coefficient_mu 0.634
_exptl_absorpt_correction_type none
_exptl_crystal_colour yellow
_exptl_crystal_density_diffrn 1.297
_exptl_crystal_density_method 'not measured'
_exptl_crystal_description square
_exptl_crystal_F_000 1832
_exptl_crystal_size_max 0.407
_exptl_crystal_size_mid 0.241
_exptl_crystal_size_min 0.222
_refine_diff_density_max 1.560
_refine_diff_density_min -0.852
_refine_diff_density_rms 0.093
_refine_ls_extinction_method none
_refine_ls_goodness_of_fit_ref 1.309
_refine_ls_hydrogen_treatment constr
_refine_ls_matrix_type full
_refine_ls_number_parameters 536
_refine_ls_number_reflns 18249
_refine_ls_number_restraints 0
_refine_ls_restrained_S_all 1.309
_refine_ls_R_factor_all 0.0878
_refine_ls_R_factor_gt 0.0469
_refine_ls_shift/su_max 0.003
_refine_ls_shift/su_mean 0.000
_refine_ls_structure_factor_coef Fsqd
_refine_ls_weighting_details 'calc w=1/[\s^2^(Fo^2^)+(0.0000P)^2^+0.0000P] where P=(Fo^2^+2Fc^2^)/3'
_refine_ls_weighting_scheme calc
_refine_ls_wR_factor_gt 0.0704
_refine_ls_wR_factor_ref 0.0757
_reflns_number_gt 11486
_reflns_number_total 18249
_reflns_threshold_expression >2sigma(I)
_cod_data_source_file ic7009513-file003.cif
_cod_data_source_block ajmm03
_cod_depositor_comments
;
The following automatic conversions were performed:

'_symmetry_cell_setting' value 'Monoclinic' changed to 'monoclinic'
according to
/usr/data/users/saulius/automatic-downloads/retrospective/ACS/lib/dictionaries/cif_core.dic
dictionary named 'cif_core.dic' version 2.4.2 from 2011-04-26.

Automatic conversion script
Id: cif_fix_values 2281 2013-09-26 08:29:07Z andrius 
;
_cod_original_cell_volume 4469.0(14)
_cod_original_sg_symbol_H-M P2(1)/c
_cod_database_code 4338849

loop_
_symmetry_equiv_pos_as_xyz
'x, y, z'
'-x, y+1/2, -z+1/2'
'-x, -y, -z'
'x, -y-1/2, z-1/2'

loop_
_atom_site_label
_atom_site_type_symbol
_atom_site_fract_x
_atom_site_fract_y
_atom_site_fract_z
_atom_site_U_iso_or_equiv
_atom_site_adp_type
_atom_site_occupancy
_atom_site_symmetry_multiplicity
_atom_site_calc_flag
_atom_site_refinement_flags
Cu1 Cu 0.658365(17) 0.262912(9) 0.593026(8) 0.01215(4) Uani 1 1 d .
P2 P 0.73250(4) 0.178779(19) 0.666233(18) 0.01301(8) Uani 1 1 d .
P1 P 0.80810(4) 0.330897(19) 0.554478(18) 0.01277(8) Uani 1 1 d .
P3 P 0.49946(4) 0.220131(19) 0.520182(18) 0.01306(8) Uani 1 1 d .
C22 C 1.08220(15) 0.26717(9) 0.78846(7) 0.0225(4) Uani 1 1 d .
H22 H 1.1533 0.2865 0.8132 0.027 Uiso 1 1 calc R
C32 C 0.65146(15) 0.16907(8) 0.78298(7) 0.0207(3) Uani 1 1 d .
H32 H 0.7262 0.1933 0.7990 0.025 Uiso 1 1 calc R
N1 N 0.63106(11) 0.35453(6) 0.64167(6) 0.0131(3) Uani 1 1 d .
C1 C 0.97251(14) 0.30821(8) 0.54596(7) 0.0156(3) Uani 1 1 d .
H1 H 1.0167 0.3534 0.5389 0.019 Uiso 1 1 calc R
C44 C 0.33641(15) 0.29931(8) 0.43020(7) 0.0197(3) Uani 1 1 d .
H44 H 0.3628 0.2699 0.3997 0.024 Uiso 1 1 calc R
C21 C 0.97183(15) 0.30593(8) 0.77705(7) 0.0200(3) Uani 1 1 d .
H21 H 0.9673 0.3518 0.7941 0.024 Uiso 1 1 calc R
C19 C 0.87245(14) 0.20995(8) 0.71580(7) 0.0148(3) Uani 1 1 d .
C3 C 1.03843(14) 0.27620(8) 0.60527(7) 0.0199(3) Uani 1 1 d .
H3A H 1.0070 0.2281 0.6100 0.030 Uiso 1 1 calc R
H3B H 1.0215 0.3054 0.6397 0.030 Uiso 1 1 calc R
H3C H 1.1291 0.2746 0.6042 0.030 Uiso 1 1 calc R
C39 C 0.70960(17) 0.17022(8) 0.38584(8) 0.0250(4) Uani 1 1 d .
H39 H 0.7942 0.1768 0.3793 0.030 Uiso 1 1 calc R
C7 C 0.72791(14) 0.40294(7) 0.65023(7) 0.0127(3) Uani 1 1 d .
C18 C 0.45421(14) 0.31232(8) 0.68836(7) 0.0154(3) Uani 1 1 d .
H18 H 0.4910 0.2665 0.6916 0.019 Uiso 1 1 calc R
C45 C 0.25168(15) 0.35389(8) 0.41366(8) 0.0221(4) Uani 1 1 d .
H45 H 0.2198 0.3608 0.3720 0.027 Uiso 1 1 calc R
C50 C 0.44226(16) 0.07780(8) 0.54179(7) 0.0211(4) Uani 1 1 d .
H50 H 0.5183 0.0672 0.5266 0.025 Uiso 1 1 calc R
C31 C 0.62966(14) 0.15164(7) 0.72145(7) 0.0142(3) Uani 1 1 d .
C13 C 0.52012(14) 0.36872(7) 0.66573(7) 0.0131(3) Uani 1 1 d .
C48 C 0.34197(14) 0.33245(8) 0.53469(7) 0.0159(3) Uani 1 1 d .
H48 H 0.3721 0.3254 0.5766 0.019 Uiso 1 1 calc R
C14 C 0.46196(14) 0.43550(8) 0.66347(7) 0.0167(3) Uani 1 1 d .
H14 H 0.5036 0.4750 0.6489 0.020 Uiso 1 1 calc R
C37 C 0.54731(15) 0.18360(7) 0.45050(7) 0.0160(3) Uani 1 1 d .
C43 C 0.38298(14) 0.28753(7) 0.49134(7) 0.0146(3) Uani 1 1 d .
C25 C 0.78277(14) 0.09371(8) 0.63805(7) 0.0155(3) Uani 1 1 d .
C30 C 0.78391(16) 0.03058(8) 0.67092(8) 0.0234(4) Uani 1 1 d .
H30 H 0.7553 0.0301 0.7095 0.028 Uiso 1 1 calc R
C10 C 0.94451(15) 0.49179(8) 0.67221(8) 0.0195(3) Uani 1 1 d .
H10 H 1.0167 0.5211 0.6797 0.023 Uiso 1 1 calc R
C2 C 0.98298(15) 0.25948(8) 0.49184(7) 0.0198(3) Uani 1 1 d .
H2A H 1.0713 0.2549 0.4862 0.030 Uiso 1 1 calc R
H2B H 0.9351 0.2796 0.4550 0.030 Uiso 1 1 calc R
H2C H 0.9493 0.2127 0.4997 0.030 Uiso 1 1 calc R
C6 C 0.63171(15) 0.42214(8) 0.49127(8) 0.0215(4) Uani 1 1 d .
H6A H 0.6537 0.4609 0.5201 0.032 Uiso 1 1 calc R
H6B H 0.5714 0.3906 0.5069 0.032 Uiso 1 1 calc R
H6C H 0.5942 0.4416 0.4519 0.032 Uiso 1 1 calc R
C26 C 0.82515(15) 0.09276(8) 0.58174(7) 0.0197(3) Uani 1 1 d .
H26 H 0.8238 0.1351 0.5586 0.024 Uiso 1 1 calc R
C38 C 0.67063(15) 0.19294(8) 0.43979(7) 0.0179(3) Uani 1 1 d .
H38 H 0.7293 0.2152 0.4699 0.021 Uiso 1 1 calc R
C17 C 0.33661(15) 0.32225(9) 0.70606(7) 0.0204(3) Uani 1 1 d .
H17 H 0.2940 0.2830 0.7204 0.025 Uiso 1 1 calc R
C15 C 0.34527(15) 0.44519(8) 0.68199(7) 0.0203(3) Uani 1 1 d .
H15 H 0.3089 0.4911 0.6802 0.024 Uiso 1 1 calc R
C46 C 0.21327(15) 0.39814(8) 0.45702(7) 0.0185(3) Uani 1 1 d .
H46 H 0.1565 0.4358 0.4452 0.022 Uiso 1 1 calc R
C27 C 0.86943(17) 0.03084(9) 0.55876(8) 0.0275(4) Uani 1 1 d .
H27 H 0.8996 0.0312 0.5206 0.033 Uiso 1 1 calc R
C51 C 0.37277(18) 0.02334(8) 0.56320(8) 0.0267(4) Uani 1 1 d .
H51 H 0.4016 -0.0241 0.5622 0.032 Uiso 1 1 calc R
C47 C 0.25832(15) 0.38699(8) 0.51771(7) 0.0186(3) Uani 1 1 d .
H47 H 0.2318 0.4168 0.5479 0.022 Uiso 1 1 calc R
C8 C 0.82636(14) 0.39862(7) 0.61334(7) 0.0139(3) Uani 1 1 d .
C16 C 0.28047(15) 0.38837(9) 0.70319(7) 0.0220(4) Uani 1 1 d .
H16 H 0.2001 0.3949 0.7153 0.026 Uiso 1 1 calc R
C33 C 0.56403(16) 0.15109(9) 0.82115(8) 0.0245(4) Uani 1 1 d .
H33 H 0.5787 0.1641 0.8629 0.029 Uiso 1 1 calc R
C12 C 0.74304(14) 0.45425(7) 0.69747(7) 0.0160(3) Uani 1 1 d .
H12 H 0.6788 0.4595 0.7224 0.019 Uiso 1 1 calc R
C34 C 0.45626(16) 0.11454(8) 0.79876(8) 0.0219(4) Uani 1 1 d .
H34 H 0.3977 0.1017 0.8251 0.026 Uiso 1 1 calc R
C9 C 0.93157(15) 0.44295(8) 0.62538(7) 0.0172(3) Uani 1 1 d .
H9 H 0.9962 0.4393 0.6005 0.021 Uiso 1 1 calc R
C20 C 0.86840(15) 0.27785(8) 0.74082(7) 0.0162(3) Uani 1 1 d .
H20 H 0.7936 0.3050 0.7328 0.019 Uiso 1 1 calc R
C41 C 0.50186(18) 0.12672(9) 0.35217(8) 0.0275(4) Uani 1 1 d .
H41 H 0.4440 0.1038 0.3221 0.033 Uiso 1 1 calc R
C5 C 0.84780(15) 0.42861(8) 0.45956(8) 0.0224(4) Uani 1 1 d .
H5A H 0.8089 0.4531 0.4228 0.034 Uiso 1 1 calc R
H5B H 0.9184 0.4000 0.4500 0.034 Uiso 1 1 calc R
H5C H 0.8782 0.4635 0.4908 0.034 Uiso 1 1 calc R
C53 C 0.22066(16) 0.10678(9) 0.58655(9) 0.0309(4) Uani 1 1 d .
H53 H 0.1446 0.1171 0.6019 0.037 Uiso 1 1 calc R
C54 C 0.28924(15) 0.16119(8) 0.56505(9) 0.0263(4) Uani 1 1 d .
H54 H 0.2592 0.2084 0.5657 0.032 Uiso 1 1 calc R
C24 C 0.98365(15) 0.17124(8) 0.72790(7) 0.0184(3) Uani 1 1 d .
H24 H 0.9880 0.1249 0.7117 0.022 Uiso 1 1 calc R
C29 C 0.82688(18) -0.03163(9) 0.64731(9) 0.0309(4) Uani 1 1 d .
H29 H 0.8268 -0.0745 0.6697 0.037 Uiso 1 1 calc R
C49 C 0.40114(14) 0.14771(7) 0.54251(7) 0.0153(3) Uani 1 1 d .
C42 C 0.46347(16) 0.14865(8) 0.40605(7) 0.0217(4) Uani 1 1 d .
H42 H 0.3797 0.1400 0.4130 0.026 Uiso 1 1 calc R
C35 C 0.43419(16) 0.09683(9) 0.73785(8) 0.0235(4) Uani 1 1 d .
H35 H 0.3601 0.0718 0.7222 0.028 Uiso 1 1 calc R
C11 C 0.84832(15) 0.49674(8) 0.70822(7) 0.0188(3) Uani 1 1 d .
H11 H 0.8555 0.5299 0.7407 0.023 Uiso 1 1 calc R
C36 C 0.51977(16) 0.11546(8) 0.69955(7) 0.0223(4) Uani 1 1 d .
H36 H 0.5033 0.1034 0.6576 0.027 Uiso 1 1 calc R
C23 C 1.08819(16) 0.20007(9) 0.76349(8) 0.0226(4) Uani 1 1 d .
H23 H 1.1640 0.1737 0.7708 0.027 Uiso 1 1 calc R
C4 C 0.75045(15) 0.38031(8) 0.48318(7) 0.0171(3) Uani 1 1 d .
H4 H 0.7252 0.3441 0.4509 0.020 Uiso 1 1 calc R
C40 C 0.62450(18) 0.13809(9) 0.34176(8) 0.0282(4) Uani 1 1 d .
H40 H 0.6499 0.1238 0.3043 0.034 Uiso 1 1 calc R
C28 C 0.86950(17) -0.03146(9) 0.59162(9) 0.0310(4) Uani 1 1 d .
H28 H 0.8989 -0.0740 0.5758 0.037 Uiso 1 1 calc R
C52 C 0.26253(17) 0.03777(8) 0.58575(8) 0.0263(4) Uani 1 1 d .
H52 H 0.2158 0.0006 0.6006 0.032 Uiso 1 1 calc R

loop_
_atom_site_aniso_label
_atom_site_aniso_U_11
_atom_site_aniso_U_22
_atom_site_aniso_U_33
_atom_site_aniso_U_23
_atom_site_aniso_U_13
_atom_site_aniso_U_12
Cu1 0.01213(9) 0.01189(8) 0.01276(9) -0.00038(7) 0.00287(7) 0.00068(7)
P2 0.0144(2) 0.01236(18) 0.01229(19) 0.00099(15) 0.00213(15) 0.00008(15)
P1 0.0124(2) 0.01293(18) 0.0135(2) 0.00105(15) 0.00341(15) 0.00138(15)
P3 0.0125(2) 0.01382(18) 0.01280(19) -0.00083(15) 0.00145(15) 0.00197(14)
C22 0.0176(9) 0.0278(9) 0.0206(9) 0.0013(7) -0.0028(7) -0.0074(7)
C32 0.0203(9) 0.0246(8) 0.0171(8) -0.0007(7) 0.0030(7) -0.0051(7)
N1 0.0110(6) 0.0123(6) 0.0165(7) -0.0011(5) 0.0033(5) 0.0002(5)
C1 0.0124(8) 0.0166(7) 0.0186(8) 0.0005(6) 0.0051(6) 0.0011(6)
C44 0.0217(9) 0.0221(8) 0.0156(8) 0.0008(6) 0.0041(7) 0.0036(7)
C21 0.0219(9) 0.0185(8) 0.0194(9) -0.0008(6) 0.0028(7) -0.0039(6)
C19 0.0157(8) 0.0160(7) 0.0128(8) 0.0030(6) 0.0022(6) -0.0030(6)
C3 0.0144(8) 0.0251(8) 0.0206(8) 0.0005(7) 0.0035(6) 0.0049(6)
C39 0.0320(10) 0.0225(8) 0.0229(9) -0.0005(7) 0.0127(8) 0.0044(7)
C7 0.0135(8) 0.0113(7) 0.0128(7) 0.0032(5) 0.0006(6) 0.0035(6)
C18 0.0142(8) 0.0181(7) 0.0141(8) -0.0015(6) 0.0025(6) 0.0006(6)
C45 0.0215(9) 0.0267(9) 0.0173(9) 0.0059(7) 0.0003(7) 0.0045(7)
C50 0.0283(10) 0.0182(8) 0.0177(9) -0.0020(6) 0.0059(7) 0.0041(7)
C31 0.0152(8) 0.0127(7) 0.0148(8) 0.0029(6) 0.0029(6) 0.0012(6)
C13 0.0108(8) 0.0168(7) 0.0112(7) -0.0037(6) -0.0004(6) -0.0004(6)
C48 0.0156(8) 0.0167(7) 0.0144(8) 0.0001(6) -0.0007(6) 0.0005(6)
C14 0.0173(8) 0.0161(7) 0.0168(8) -0.0029(6) 0.0022(6) 0.0009(6)
C37 0.0194(8) 0.0145(7) 0.0139(8) -0.0007(6) 0.0017(6) 0.0044(6)
C43 0.0120(8) 0.0150(7) 0.0166(8) 0.0003(6) 0.0015(6) -0.0016(6)
C25 0.0138(8) 0.0147(7) 0.0172(8) -0.0002(6) -0.0002(6) 0.0004(6)
C30 0.0287(10) 0.0185(8) 0.0236(9) 0.0021(7) 0.0057(8) 0.0027(7)
C10 0.0162(8) 0.0181(8) 0.0233(9) 0.0007(7) 0.0001(7) -0.0026(6)
C2 0.0179(8) 0.0214(8) 0.0211(8) 0.0003(7) 0.0064(6) 0.0025(6)
C6 0.0179(9) 0.0202(8) 0.0256(9) 0.0061(7) 0.0004(7) 0.0018(6)
C26 0.0196(9) 0.0202(8) 0.0196(9) -0.0003(7) 0.0040(7) 0.0013(6)
C38 0.0221(9) 0.0152(7) 0.0167(8) 0.0004(6) 0.0040(7) 0.0033(6)
C17 0.0153(8) 0.0290(9) 0.0174(8) -0.0003(7) 0.0040(6) -0.0039(7)
C15 0.0166(9) 0.0239(8) 0.0196(8) -0.0060(7) -0.0003(7) 0.0069(6)
C46 0.0146(8) 0.0164(7) 0.0243(9) 0.0052(6) 0.0016(7) 0.0017(6)
C27 0.0267(10) 0.0320(10) 0.0247(10) -0.0093(8) 0.0067(8) 0.0017(8)
C51 0.0445(12) 0.0134(8) 0.0229(10) -0.0020(7) 0.0072(8) 0.0016(7)
C47 0.0193(9) 0.0149(7) 0.0221(9) -0.0024(6) 0.0043(7) 0.0002(6)
C8 0.0137(8) 0.0127(7) 0.0152(8) 0.0007(6) 0.0015(6) 0.0020(6)
C16 0.0141(8) 0.0344(9) 0.0180(9) -0.0059(7) 0.0038(6) 0.0025(7)
C33 0.0280(10) 0.0324(9) 0.0142(8) -0.0012(7) 0.0062(7) -0.0048(7)
C12 0.0163(8) 0.0140(7) 0.0174(8) 0.0000(6) 0.0019(6) 0.0016(6)
C34 0.0228(9) 0.0229(8) 0.0218(9) 0.0043(7) 0.0095(7) -0.0006(7)
C9 0.0162(8) 0.0162(7) 0.0198(8) 0.0035(6) 0.0042(6) -0.0007(6)
C20 0.0178(8) 0.0168(7) 0.0140(8) 0.0021(6) 0.0025(6) 0.0008(6)
C41 0.0376(12) 0.0257(9) 0.0165(9) -0.0052(7) -0.0058(8) 0.0057(8)
C5 0.0252(10) 0.0219(8) 0.0215(9) 0.0078(7) 0.0080(7) 0.0029(7)
C53 0.0177(9) 0.0277(9) 0.0492(13) 0.0097(8) 0.0113(9) 0.0013(7)
C54 0.0198(9) 0.0162(8) 0.0447(12) 0.0055(7) 0.0111(8) 0.0048(7)
C24 0.0209(9) 0.0168(7) 0.0170(8) 0.0022(6) 0.0009(6) 0.0014(6)
C29 0.0377(12) 0.0146(8) 0.0406(12) 0.0012(8) 0.0065(9) 0.0040(7)
C49 0.0153(8) 0.0153(7) 0.0140(8) -0.0015(6) -0.0015(6) 0.0004(6)
C42 0.0238(10) 0.0209(8) 0.0192(9) -0.0021(7) -0.0014(7) 0.0045(7)
C35 0.0201(9) 0.0285(9) 0.0219(9) 0.0037(7) 0.0026(7) -0.0089(7)
C11 0.0212(9) 0.0155(7) 0.0188(9) -0.0027(6) -0.0007(7) -0.0009(6)
C36 0.0253(10) 0.0288(9) 0.0125(8) 0.0020(7) 0.0019(7) -0.0087(7)
C23 0.0157(9) 0.0280(9) 0.0233(9) 0.0056(7) 0.0001(7) 0.0036(7)
C4 0.0199(9) 0.0148(7) 0.0162(8) 0.0016(6) 0.0011(6) -0.0004(6)
C40 0.0447(12) 0.0253(9) 0.0159(9) -0.0015(7) 0.0094(8) 0.0094(8)
C28 0.0319(11) 0.0197(9) 0.0417(12) -0.0113(8) 0.0065(9) 0.0044(8)
C52 0.0321(11) 0.0190(8) 0.0267(10) 0.0028(7) 0.0001(8) -0.0097(7)

loop_
_atom_type_symbol
_atom_type_description
_atom_type_scat_dispersion_real
_atom_type_scat_dispersion_imag
_atom_type_scat_source
C C 0.0033 0.0016 'International Tables Vol C Tables 4.2.6.8 and 6.1.1.4'
H H 0.0000 0.0000 'International Tables Vol C Tables 4.2.6.8 and 6.1.1.4'
Cu Cu 0.3201 1.2651 'International Tables Vol C Tables 4.2.6.8 and 6.1.1.4'
N N 0.0061 0.0033 'International Tables Vol C Tables 4.2.6.8 and 6.1.1.4'
P P 0.1023 0.0942 'International Tables Vol C Tables 4.2.6.8 and 6.1.1.4'

loop_
_geom_angle_atom_site_label_1
_geom_angle_atom_site_label_2
_geom_angle_atom_site_label_3
_geom_angle
N1 Cu1 P1 83.53(4)
N1 Cu1 P3 120.36(4)
P1 Cu1 P3 114.664(19)
N1 Cu1 P2 105.35(4)
P1 Cu1 P2 116.61(2)
P3 Cu1 P2 113.145(19)
C19 P2 C25 103.26(7)
C19 P2 C31 102.17(7)
C25 P2 C31 102.57(7)
C19 P2 Cu1 111.75(5)
C25 P2 Cu1 116.62(5)
C31 P2 Cu1 118.44(5)
C8 P1 C1 103.17(7)
C8 P1 C4 104.26(7)
C1 P1 C4 103.68(7)
C8 P1 Cu1 97.74(5)
C1 P1 Cu1 129.23(5)
C4 P1 Cu1 115.16(5)
C37 P3 C43 103.08(7)
C37 P3 C49 100.85(7)
C43 P3 C49 102.66(7)
C37 P3 Cu1 116.79(5)
C43 P3 Cu1 113.56(5)
C49 P3 Cu1 117.74(5)
C21 C22 C23 119.71(15)
C21 C22 H22 120.1
C23 C22 H22 120.1
C31 C32 C33 120.26(15)
C31 C32 H32 119.9
C33 C32 H32 119.9
C7 N1 C13 119.26(11)
C7 N1 Cu1 117.59(9)
C13 N1 Cu1 123.16(9)
C3 C1 C2 111.18(12)
C3 C1 P1 109.67(10)
C2 C1 P1 113.33(11)
C3 C1 H1 107.5
C2 C1 H1 107.5
P1 C1 H1 107.5
C45 C44 C43 120.42(14)
C45 C44 H44 119.8
C43 C44 H44 119.8
C20 C21 C22 120.09(15)
C20 C21 H21 120.0
C22 C21 H21 120.0
C24 C19 C20 118.52(14)
C24 C19 P2 123.83(11)
C20 C19 P2 117.60(12)
C1 C3 H3A 109.5
C1 C3 H3B 109.5
H3A C3 H3B 109.5
C1 C3 H3C 109.5
H3A C3 H3C 109.5
H3B C3 H3C 109.5
C40 C39 C38 119.63(16)
C40 C39 H39 120.2
C38 C39 H39 120.2
N1 C7 C12 124.03(13)
N1 C7 C8 119.33(12)
C12 C7 C8 116.41(13)
C17 C18 C13 121.50(14)
C17 C18 H18 119.3
C13 C18 H18 119.3
C46 C45 C44 120.95(15)
C46 C45 H45 119.5
C44 C45 H45 119.5
C49 C50 C51 120.58(15)
C49 C50 H50 119.7
C51 C50 H50 119.7
C32 C31 C36 118.40(14)
C32 C31 P2 123.69(12)
C36 C31 P2 117.78(11)
N1 C13 C14 123.86(13)
N1 C13 C18 119.32(13)
C14 C13 C18 116.51(13)
C47 C48 C43 121.32(15)
C47 C48 H48 119.3
C43 C48 H48 119.3
C15 C14 C13 121.65(14)
C15 C14 H14 119.2
C13 C14 H14 119.2
C38 C37 C42 118.23(14)
C38 C37 P3 119.00(12)
C42 C37 P3 122.73(12)
C44 C43 C48 117.81(14)
C44 C43 P3 125.62(11)
C48 C43 P3 116.52(12)
C26 C25 C30 118.61(14)
C26 C25 P2 117.92(11)
C30 C25 P2 123.45(12)
C29 C30 C25 120.18(15)
C29 C30 H30 119.9
C25 C30 H30 119.9
C9 C10 C11 118.09(15)
C9 C10 H10 121.0
C11 C10 H10 121.0
C1 C2 H2A 109.5
C1 C2 H2B 109.5
H2A C2 H2B 109.5
C1 C2 H2C 109.5
H2A C2 H2C 109.5
H2B C2 H2C 109.5
C4 C6 H6A 109.5
C4 C6 H6B 109.5
H6A C6 H6B 109.5
C4 C6 H6C 109.5
H6A C6 H6C 109.5
H6B C6 H6C 109.5
C27 C26 C25 121.00(15)
C27 C26 H26 119.5
C25 C26 H26 119.5
C39 C38 C37 121.23(16)
C39 C38 H38 119.4
C37 C38 H38 119.4
C16 C17 C18 121.16(14)
C16 C17 H17 119.4
C18 C17 H17 119.4
C14 C15 C16 120.94(14)
C14 C15 H15 119.5
C16 C15 H15 119.5
C45 C46 C47 119.25(15)
C45 C46 H46 120.4
C47 C46 H46 120.4
C28 C27 C26 119.85(16)
C28 C27 H27 120.1
C26 C27 H27 120.1
C52 C51 C50 120.57(15)
C52 C51 H51 119.7
C50 C51 H51 119.7
C46 C47 C48 120.25(14)
C46 C47 H47 119.9
C48 C47 H47 119.9
C9 C8 C7 120.01(13)
C9 C8 P1 123.97(11)
C7 C8 P1 115.96(11)
C17 C16 C15 118.22(14)
C17 C16 H16 120.9
C15 C16 H16 120.9
C34 C33 C32 120.52(16)
C34 C33 H33 119.7
C32 C33 H33 119.7
C11 C12 C7 121.98(14)
C11 C12 H12 119.0
C7 C12 H12 119.0
C35 C34 C33 119.56(15)
C35 C34 H34 120.2
C33 C34 H34 120.2
C10 C9 C8 122.30(14)
C10 C9 H9 118.9
C8 C9 H9 118.9
C21 C20 C19 120.92(15)
C21 C20 H20 119.5
C19 C20 H20 119.5
C42 C41 C40 120.33(17)
C42 C41 H41 119.8
C40 C41 H41 119.8
C4 C5 H5A 109.5
C4 C5 H5B 109.5
H5A C5 H5B 109.5
C4 C5 H5C 109.5
H5A C5 H5C 109.5
H5B C5 H5C 109.5
C52 C53 C54 120.28(16)
C52 C53 H53 119.9
C54 C53 H53 119.9
C53 C54 C49 121.15(15)
C53 C54 H54 119.4
C49 C54 H54 119.4
C23 C24 C19 120.45(14)
C23 C24 H24 119.8
C19 C24 H24 119.8
C28 C29 C30 120.40(16)
C28 C29 H29 119.8
C30 C29 H29 119.8
C54 C49 C50 118.03(14)
C54 C49 P3 121.39(11)
C50 C49 P3 120.39(12)
C41 C42 C37 120.50(16)
C41 C42 H42 119.8
C37 C42 H42 119.8
C34 C35 C36 120.17(16)
C34 C35 H35 119.9
C36 C35 H35 119.9
C12 C11 C10 121.20(14)
C12 C11 H11 119.4
C10 C11 H11 119.4
C35 C36 C31 121.08(15)
C35 C36 H36 119.5
C31 C36 H36 119.5
C22 C23 C24 120.30(15)
C22 C23 H23 119.8
C24 C23 H23 119.8
C6 C4 C5 110.70(12)
C6 C4 P1 109.93(10)
C5 C4 P1 115.18(12)
C6 C4 H4 106.9
C5 C4 H4 106.9
P1 C4 H4 106.9
C39 C40 C41 120.02(15)
C39 C40 H40 120.0
C41 C40 H40 120.0
C29 C28 C27 119.95(15)
C29 C28 H28 120.0
C27 C28 H28 120.0
C51 C52 C53 119.39(15)
C51 C52 H52 120.3
C53 C52 H52 120.3

loop_
_geom_bond_atom_site_label_1
_geom_bond_atom_site_label_2
_geom_bond_distance
Cu1 N1 2.0830(12)
Cu1 P1 2.3173(5)
Cu1 P3 2.3261(6)
Cu1 P2 2.3319(5)
P2 C19 1.8324(16)
P2 C25 1.8339(15)
P2 C31 1.8371(15)
P1 C8 1.8196(15)
P1 C1 1.8563(15)
P1 C4 1.8664(16)
P3 C37 1.8331(15)
P3 C43 1.8375(15)
P3 C49 1.8401(15)
C22 C21 1.388(2)
C22 C23 1.389(2)
C22 H22 0.9500
C32 C31 1.392(2)
C32 C33 1.394(2)
C32 H32 0.9500
N1 C7 1.3796(18)
N1 C13 1.4012(17)
C1 C3 1.529(2)
C1 C2 1.530(2)
C1 H1 1.0000
C44 C45 1.391(2)
C44 C43 1.397(2)
C44 H44 0.9500
C21 C20 1.384(2)
C21 H21 0.9500
C19 C24 1.396(2)
C19 C20 1.401(2)
C3 H3A 0.9800
C3 H3B 0.9800
C3 H3C 0.9800
C39 C40 1.383(3)
C39 C38 1.392(2)
C39 H39 0.9500
C7 C12 1.420(2)
C7 C8 1.4303(19)
C18 C17 1.390(2)
C18 C13 1.411(2)
C18 H18 0.9500
C45 C46 1.382(2)
C45 H45 0.9500
C50 C49 1.394(2)
C50 C51 1.394(2)
C50 H50 0.9500
C31 C36 1.393(2)
C13 C14 1.406(2)
C48 C47 1.385(2)
C48 C43 1.401(2)
C48 H48 0.9500
C14 C15 1.388(2)
C14 H14 0.9500
C37 C38 1.392(2)
C37 C42 1.404(2)
C25 C26 1.390(2)
C25 C30 1.397(2)
C30 C29 1.392(2)
C30 H30 0.9500
C10 C9 1.382(2)
C10 C11 1.398(2)
C10 H10 0.9500
C2 H2A 0.9800
C2 H2B 0.9800
C2 H2C 0.9800
C6 C4 1.535(2)
C6 H6A 0.9800
C6 H6B 0.9800
C6 H6C 0.9800
C26 C27 1.387(2)
C26 H26 0.9500
C38 H38 0.9500
C17 C16 1.385(2)
C17 H17 0.9500
C15 C16 1.398(2)
C15 H15 0.9500
C46 C47 1.382(2)
C46 H46 0.9500
C27 C28 1.385(2)
C27 H27 0.9500
C51 C52 1.379(2)
C51 H51 0.9500
C47 H47 0.9500
C8 C9 1.403(2)
C16 H16 0.9500
C33 C34 1.381(2)
C33 H33 0.9500
C12 C11 1.382(2)
C12 H12 0.9500
C34 C35 1.380(2)
C34 H34 0.9500
C9 H9 0.9500
C20 H20 0.9500
C41 C42 1.383(2)
C41 C40 1.389(2)
C41 H41 0.9500
C5 C4 1.537(2)
C5 H5A 0.9800
C5 H5B 0.9800
C5 H5C 0.9800
C53 C52 1.380(2)
C53 C54 1.389(2)
C53 H53 0.9500
C54 C49 1.392(2)
C54 H54 0.9500
C24 C23 1.391(2)
C24 H24 0.9500
C29 C28 1.378(2)
C29 H29 0.9500
C42 H42 0.9500
C35 C36 1.385(2)
C35 H35 0.9500
C11 H11 0.9500
C36 H36 0.9500
C23 H23 0.9500
C4 H4 1.0000
C40 H40 0.9500
C28 H28 0.9500
C52 H52 0.9500
